data_4075704
loop_
_publ_author_name
'Fischer, Jelena'
'Baumgartner, Judith'
'Marschner, Christoph'

_publ_section_title
;
 Silylgermylpotassium Compounds
;
_journal_issue 6
_journal_name_full Organometallics
_journal_page_first 1263
_journal_paper_doi 10.1021/om0491894
_journal_volume 24
_journal_year 2005
_chemical_formula_sum 'C40 H88 Ge2 K2 O12 Si4'
_chemical_formula_weight 1096.85
_chemical_name_systematic
;
 ?
;
_space_group_IT_number 2
_symmetry_cell_setting triclinic
_symmetry_space_group_name_Hall '-P 1'
_symmetry_space_group_name_H-M 'P -1'
_atom_sites_solution_hydrogens geom
_atom_sites_solution_primary direct
_atom_sites_solution_secondary difmap
_audit_creation_method SHELXL-97
_cell_angle_alpha 114.50(3)
_cell_angle_beta 91.99(3)
_cell_angle_gamma 102.03(3)
_cell_formula_units_Z 3
_cell_length_a 11.906(2)
_cell_length_b 19.793(4)
_cell_length_c 20.304(4)
_cell_measurement_temperature 100(2)
_cell_volume 4218.7(19)
_computing_cell_refinement 'Bruker XSCANS'
_computing_data_collection 'Bruker XSCANS'
_computing_data_reduction 'Bruker SHELXTL'
_computing_molecular_graphics 'Bruker SHELXTL'
_computing_publication_material 'Bruker SHELXTL'
_computing_structure_refinement 'SHELXL-97 (Sheldrick, 1997)'
_computing_structure_solution 'SHELXS-97 (Sheldrick, 1990)'
_diffrn_ambient_temperature 100(2)
_diffrn_measured_fraction_theta_full 0.987
_diffrn_measured_fraction_theta_max 0.987
_diffrn_measurement_device_type 'Bruker P4'
_diffrn_measurement_method '\w scans'
_diffrn_radiation_monochromator graphite
_diffrn_radiation_source 'fine-focus sealed tube'
_diffrn_radiation_type MoK\a
_diffrn_radiation_wavelength 0.71073
_diffrn_reflns_av_R_equivalents 0.0417
_diffrn_reflns_av_sigmaI/netI 0.0623
_diffrn_reflns_limit_h_max 14
_diffrn_reflns_limit_h_min -14
_diffrn_reflns_limit_k_max 23
_diffrn_reflns_limit_k_min -23
_diffrn_reflns_limit_l_max 24
_diffrn_reflns_limit_l_min -24
_diffrn_reflns_number 30078
_diffrn_reflns_theta_full 25.00
_diffrn_reflns_theta_max 25.00
_diffrn_reflns_theta_min 1.77
_exptl_absorpt_coefficient_mu 1.351
_exptl_absorpt_correction_T_max 0.7374
_exptl_absorpt_correction_T_min 0.5514
_exptl_absorpt_correction_type empirical
_exptl_absorpt_process_details XPREP
_exptl_crystal_colour yellow
_exptl_crystal_density_diffrn 1.295
_exptl_crystal_density_method 'not measured'
_exptl_crystal_description blocks
_exptl_crystal_F_000 1746
_exptl_crystal_size_max 0.50
_exptl_crystal_size_mid 0.35
_exptl_crystal_size_min 0.24
_refine_diff_density_max 1.735
_refine_diff_density_min -1.666
_refine_diff_density_rms 0.110
_refine_ls_extinction_method none
_refine_ls_goodness_of_fit_ref 1.031
_refine_ls_hydrogen_treatment mixed
_refine_ls_matrix_type full
_refine_ls_number_parameters 829
_refine_ls_number_reflns 14665
_refine_ls_number_restraints 3
_refine_ls_restrained_S_all 1.031
_refine_ls_R_factor_all 0.0707
_refine_ls_R_factor_gt 0.0522
_refine_ls_shift/su_max 0.015
_refine_ls_shift/su_mean 0.000
_refine_ls_structure_factor_coef Fsqd
_refine_ls_weighting_details 'calc w=1/[\s^2^(Fo^2^)+(0.0945P)^2^+0.0000P] where P=(Fo^2^+2Fc^2^)/3'
_refine_ls_weighting_scheme calc
_refine_ls_wR_factor_gt 0.1399
_refine_ls_wR_factor_ref 0.1506
_reflns_number_gt 11144
_reflns_number_total 14665
_reflns_threshold_expression >2sigma(I)
_cod_data_source_file om0491894si20041222_090130.cif
_cod_data_source_block 246j
_cod_depositor_comments
;
The following automatic conversions were performed:

'_symmetry_cell_setting' value 'Triclinic' changed to 'triclinic'
according to /home/saulius/struct/CIF-dictionaries/cif_core.dic
dictionary named 'cif_core.dic' version 2.4.1 from 2010-06-29.

Automatic conversion script
Id: cif_fix_values 1715 2011-07-08 13:25:40Z adriana 
;
_cod_original_cell_volume 4219.0(15)
_cod_original_sg_symbol_H-M P-1
_cod_database_code 4075704

loop_
_symmetry_equiv_pos_as_xyz
'x, y, z'
'-x, -y, -z'

loop_
_atom_site_label
_atom_site_type_symbol
_atom_site_fract_x
_atom_site_fract_y
_atom_site_fract_z
_atom_site_U_iso_or_equiv
_atom_site_adp_type
_atom_site_occupancy
_atom_site_symmetry_multiplicity
_atom_site_calc_flag
_atom_site_refinement_flags
K1 K 0.86836(11) 0.11222(6) 0.12984(5) 0.0476(3) Uani 1 1 d .
K2 K 0.53893(7) 0.28124(5) 0.51190(5) 0.0256(2) Uani 1 1 d .
K3 K 0.79531(8) 0.64594(6) 0.17273(5) 0.0323(2) Uani 1 1 d .
Ge1 Ge 0.79584(3) 0.22458(2) 0.30136(2) 0.02313(12) Uani 1 1 d .
Ge2 Ge 0.68107(3) 0.16582(2) 0.37837(2) 0.02230(12) Uani 1 1 d .
Ge3 Ge 0.57482(3) 0.56410(2) 0.01589(2) 0.02232(12) Uani 1 1 d .
Si1 Si 0.88459(9) 0.34863(6) 0.39784(6) 0.0242(2) Uani 1 1 d .
Si2 Si 0.64655(10) 0.27084(7) 0.26274(6) 0.0268(3) Uani 1 1 d .
Si3 Si 0.82042(10) 0.10099(7) 0.39683(7) 0.0290(3) Uani 1 1 d .
Si4 Si 0.55786(10) 0.05418(7) 0.28051(6) 0.0286(3) Uani 1 1 d .
Si5 Si 0.43711(9) 0.64162(7) 0.04517(6) 0.0273(3) Uani 1 1 d .
Si6 Si 0.57463(9) 0.56137(7) -0.10433(6) 0.0265(3) Uani 1 1 d .
O1 O 0.9715(3) 0.5842(2) 0.09299(18) 0.0481(9) Uani 1 1 d .
O2 O 0.9547(3) 0.57459(17) 0.22553(18) 0.0395(8) Uani 1 1 d .
O3 O 0.7874(3) 0.63347(18) 0.30934(16) 0.0382(7) Uani 1 1 d .
O4 O 0.7260(3) 0.75805(17) 0.30108(17) 0.0384(7) Uani 1 1 d .
O5 O 0.7609(3) 0.78258(17) 0.17871(17) 0.0395(8) Uani 1 1 d .
O6 O 0.9137(3) 0.7128(2) 0.08584(17) 0.0465(9) Uani 1 1 d .
O7 O 0.7061(7) -0.0074(2) 0.0010(3) 0.175(4) Uani 1 1 d .
O8 O 0.8786(3) -0.05009(17) 0.06315(16) 0.0412(8) Uani 1 1 d .
O9 O 1.0746(4) 0.06598(19) 0.14840(17) 0.0562(10) Uani 1 1 d .
O10 O 1.1032(3) 0.2145(2) 0.18038(19) 0.0498(9) Uani 1 1 d .
O11 O 0.9578(3) 0.25138(18) 0.09715(19) 0.0502(9) Uani 1 1 d .
O12 O 0.7561(3) 0.13821(19) 0.01991(19) 0.0457(8) Uani 1 1 d .
O13 O 0.5059(2) 0.15992(16) 0.55907(15) 0.0307(7) Uani 1 1 d .
O14 O 0.6934(2) 0.28987(17) 0.62464(16) 0.0354(7) Uani 1 1 d .
O15 O 0.6496(3) 0.42560(17) 0.63851(16) 0.0379(7) Uani 1 1 d .
O16 O 0.4795(3) 0.42948(16) 0.54217(15) 0.0327(7) Uani 1 1 d .
O17 O 0.3031(2) 0.29645(17) 0.46775(15) 0.0312(7) Uani 1 1 d .
O18 O 0.3425(2) 0.15755(16) 0.45350(15) 0.0292(6) Uani 1 1 d .
C6 C 1.0540(4) 0.5602(3) 0.1246(3) 0.0585(16) Uani 1 1 d .
H6A H 1.1154 0.6051 0.1580 0.070 Uiso 1 1 calc R
H6B H 1.0906 0.5255 0.0859 0.070 Uiso 1 1 calc R
C7 C 0.9945(5) 0.5203(3) 0.1649(3) 0.0585(17) Uani 1 1 d .
H7A H 0.9279 0.4787 0.1326 0.070 Uiso 1 1 calc R
H7B H 1.0482 0.4975 0.1825 0.070 Uiso 1 1 calc R
C8 C 0.8989(4) 0.5416(3) 0.2679(4) 0.0590(16) Uani 1 1 d .
H8A H 0.9503 0.5163 0.2839 0.071 Uiso 1 1 calc R
H8B H 0.8276 0.5025 0.2389 0.071 Uiso 1 1 calc R
C9 C 0.8689(5) 0.6023(4) 0.3325(3) 0.0601(17) Uani 1 1 d .
H9A H 0.8358 0.5806 0.3656 0.072 Uiso 1 1 calc R
H9B H 0.9397 0.6431 0.3596 0.072 Uiso 1 1 calc R
C10 C 0.7498(6) 0.6882(3) 0.3680(3) 0.0603(16) Uani 1 1 d .
H10A H 0.8169 0.7304 0.3987 0.072 Uiso 1 1 calc R
H10B H 0.7122 0.6645 0.3986 0.072 Uiso 1 1 calc R
C11 C 0.6648(5) 0.7191(3) 0.3387(3) 0.0510(14) Uani 1 1 d .
H11A H 0.6002 0.6768 0.3052 0.061 Uiso 1 1 calc R
H11B H 0.6323 0.7547 0.3793 0.061 Uiso 1 1 calc R
C12 C 0.6609(4) 0.7998(3) 0.2795(3) 0.0470(13) Uani 1 1 d .
H12A H 0.6366 0.8376 0.3229 0.056 Uiso 1 1 calc R
H12B H 0.5905 0.7645 0.2457 0.056 Uiso 1 1 calc R
C13 C 0.7347(4) 0.8395(3) 0.2429(3) 0.0460(13) Uani 1 1 d .
H13A H 0.6932 0.8717 0.2299 0.055 Uiso 1 1 calc R
H13B H 0.8070 0.8729 0.2757 0.055 Uiso 1 1 calc R
C14 C 0.8197(5) 0.8134(3) 0.1343(3) 0.0557(15) Uani 1 1 d .
H14A H 0.8964 0.8471 0.1606 0.067 Uiso 1 1 calc R
H14B H 0.7743 0.8441 0.1219 0.067 Uiso 1 1 calc R
C15 C 0.8343(5) 0.7482(3) 0.0664(3) 0.0534(15) Uani 1 1 d .
H15A H 0.7587 0.7108 0.0438 0.064 Uiso 1 1 calc R
H15B H 0.8644 0.7671 0.0308 0.064 Uiso 1 1 calc R
C16 C 0.9309(4) 0.6497(4) 0.0244(3) 0.0579(16) Uani 1 1 d .
H16A H 0.9568 0.6658 -0.0139 0.069 Uiso 1 1 calc R
H16B H 0.8578 0.6093 0.0038 0.069 Uiso 1 1 calc R
C17 C 1.0210(4) 0.6204(4) 0.0491(3) 0.0630(18) Uani 1 1 d .
H17A H 1.0474 0.5832 0.0064 0.076 Uiso 1 1 calc R
H17B H 1.0886 0.6632 0.0780 0.076 Uiso 1 1 calc R
C18 C 0.6929(6) -0.0803(3) -0.0010(3) 0.080(2) Uani 1 1 d .
H18A H 0.6384 -0.1188 -0.0446 0.096 Uiso 1 1 calc R
H18B H 0.6603 -0.0811 0.0430 0.096 Uiso 1 1 calc R
C19 C 0.8070(5) -0.0995(3) -0.0035(2) 0.0532(15) Uani 1 1 d .
H19A H 0.7968 -0.1534 -0.0114 0.064 Uiso 1 1 calc R
H19B H 0.8434 -0.0935 -0.0445 0.064 Uiso 1 1 calc R
C20 C 0.9939(5) -0.0608(3) 0.0646(3) 0.0577(16) Uani 1 1 d .
H20A H 1.0328 -0.0490 0.0270 0.069 Uiso 1 1 calc R
H20B H 0.9910 -0.1148 0.0537 0.069 Uiso 1 1 calc R
C21 C 1.0599(4) -0.0096(3) 0.1380(3) 0.0499(14) Uani 1 1 d .
H21A H 1.0171 -0.0178 0.1760 0.060 Uiso 1 1 calc R
H21B H 1.1364 -0.0210 0.1416 0.060 Uiso 1 1 calc R
C22 C 1.1486(4) 0.1217(3) 0.2105(3) 0.0442(12) Uani 1 1 d .
H22A H 1.2216 0.1058 0.2130 0.053 Uiso 1 1 calc R
H22B H 1.1122 0.1241 0.2543 0.053 Uiso 1 1 calc R
C23 C 1.1755(9) 0.1949(4) 0.2129(4) 0.147(5) Uani 1 1 d .
H23A H 1.1905 0.2322 0.2650 0.176 Uiso 1 1 calc R
H23B H 1.2494 0.2011 0.1927 0.176 Uiso 1 1 calc R
C24 C 1.1265(6) 0.2873(3) 0.1803(4) 0.0705(19) Uani 1 1 d .
H24A H 1.1672 0.3264 0.2287 0.085 Uiso 1 1 calc R
H24B H 1.1787 0.2880 0.1435 0.085 Uiso 1 1 calc R
C25 C 1.0252(5) 0.3066(3) 0.1644(4) 0.0664(17) Uani 1 1 d .
H25A H 1.0466 0.3568 0.1626 0.080 Uiso 1 1 calc R
H25B H 0.9774 0.3120 0.2044 0.080 Uiso 1 1 calc R
C26 C 0.8555(5) 0.2694(3) 0.0868(3) 0.0622(16) Uani 1 1 d .
H26A H 0.8723 0.3191 0.0840 0.075 Uiso 1 1 calc R
H26B H 0.8134 0.2748 0.1292 0.075 Uiso 1 1 calc R
C27 C 0.7802(4) 0.2094(3) 0.0185(3) 0.0475(13) Uani 1 1 d .
H27A H 0.7067 0.2238 0.0134 0.057 Uiso 1 1 calc R
H27B H 0.8199 0.2064 -0.0243 0.057 Uiso 1 1 calc R
C28 C 0.6639(4) 0.0835(3) -0.0331(2) 0.0371(11) Uani 1 1 d .
H28A H 0.6806 0.0782 -0.0821 0.045 Uiso 1 1 calc R
H28B H 0.5918 0.1013 -0.0239 0.045 Uiso 1 1 calc R
C29 C 0.6472(5) 0.0101(4) -0.0315(4) 0.086(3) Uani 1 1 d .
H29A H 0.5696 0.0002 -0.0164 0.103 Uiso 1 1 calc R
H29B H 0.6407 -0.0275 -0.0830 0.103 Uiso 1 1 calc R
C30 C 0.6188(4) 0.1564(3) 0.5816(3) 0.0412(12) Uani 1 1 d .
H30A H 0.6664 0.1488 0.5413 0.049 Uiso 1 1 calc R
H30B H 0.6128 0.1129 0.5946 0.049 Uiso 1 1 calc R
C31 C 0.6736(4) 0.2295(3) 0.6460(3) 0.0430(12) Uani 1 1 d .
H31A H 0.6222 0.2394 0.6844 0.052 Uiso 1 1 calc R
H31B H 0.7480 0.2260 0.6661 0.052 Uiso 1 1 calc R
C32 C 0.7528(4) 0.3602(3) 0.6825(2) 0.0424(12) Uani 1 1 d .
H32A H 0.8307 0.3570 0.6978 0.051 Uiso 1 1 calc R
H32B H 0.7094 0.3721 0.7250 0.051 Uiso 1 1 calc R
C33 C 0.7637(4) 0.4212(3) 0.6569(3) 0.0439(12) Uani 1 1 d .
H33A H 0.8078 0.4709 0.6959 0.053 Uiso 1 1 calc R
H33B H 0.8053 0.4088 0.6137 0.053 Uiso 1 1 calc R
C34 C 0.6475(5) 0.4930(3) 0.6308(2) 0.0434(12) Uani 1 1 d .
H34A H 0.6927 0.4955 0.5915 0.052 Uiso 1 1 calc R
H34B H 0.6827 0.5385 0.6769 0.052 Uiso 1 1 calc R
C35 C 0.5252(4) 0.4920(2) 0.6124(2) 0.0399(11) Uani 1 1 d .
H35A H 0.4788 0.4857 0.6499 0.048 Uiso 1 1 calc R
H35B H 0.5212 0.5410 0.6113 0.048 Uiso 1 1 calc R
C36 C 0.3661(4) 0.4311(3) 0.5185(3) 0.0380(11) Uani 1 1 d .
H36A H 0.3704 0.4765 0.5087 0.046 Uiso 1 1 calc R
H36B H 0.3162 0.4345 0.5572 0.046 Uiso 1 1 calc R
C37 C 0.3158(4) 0.3599(3) 0.4508(2) 0.0351(11) Uani 1 1 d .
H37A H 0.2394 0.3618 0.4318 0.042 Uiso 1 1 calc R
H37B H 0.3675 0.3550 0.4128 0.042 Uiso 1 1 calc R
C38 C 0.2487(4) 0.2265(3) 0.4075(2) 0.0367(11) Uani 1 1 d .
H38A H 0.2973 0.2162 0.3675 0.044 Uiso 1 1 calc R
H38B H 0.1727 0.2295 0.3891 0.044 Uiso 1 1 calc R
C39 C 0.2324(4) 0.1639(3) 0.4312(2) 0.0361(11) Uani 1 1 d .
H39A H 0.1859 0.1751 0.4722 0.043 Uiso 1 1 calc R
H39B H 0.1902 0.1150 0.3903 0.043 Uiso 1 1 calc R
C40 C 0.3327(4) 0.0968(2) 0.4748(3) 0.0354(10) Uani 1 1 d .
H40A H 0.2905 0.0478 0.4340 0.043 Uiso 1 1 calc R
H40B H 0.2889 0.1064 0.5170 0.043 Uiso 1 1 calc R
C41 C 0.4519(4) 0.0922(2) 0.4950(3) 0.0379(11) Uani 1 1 d .
H41A H 0.4474 0.0466 0.5045 0.046 Uiso 1 1 calc R
H41B H 0.4980 0.0875 0.4544 0.046 Uiso 1 1 calc R
C42 C 0.9781(4) 0.3485(3) 0.4745(2) 0.0389(11) Uani 1 1 d .
H42A H 1.0203 0.4011 0.5068 0.058 Uiso 1 1 calc R
H42B H 1.0335 0.3175 0.4542 0.058 Uiso 1 1 calc R
H42C H 0.9291 0.3269 0.5023 0.058 Uiso 1 1 calc R
C43 C 0.9875(4) 0.4104(2) 0.3633(2) 0.0353(10) Uani 1 1 d .
H43A H 1.0146 0.4624 0.4024 0.053 Uiso 1 1 calc R
H43B H 0.9468 0.4120 0.3214 0.053 Uiso 1 1 calc R
H43C H 1.0541 0.3884 0.3484 0.053 Uiso 1 1 calc R
C44 C 0.7887(4) 0.4126(2) 0.4503(2) 0.0349(10) Uani 1 1 d .
H44A H 0.7354 0.3861 0.4725 0.052 Uiso 1 1 calc R
H44B H 0.7442 0.4246 0.4167 0.052 Uiso 1 1 calc R
H44C H 0.8372 0.4602 0.4886 0.052 Uiso 1 1 calc R
C45 C 0.6976(4) 0.3632(3) 0.2521(3) 0.0436(12) Uani 1 1 d .
H45A H 0.6311 0.3754 0.2335 0.065 Uiso 1 1 calc R
H45B H 0.7546 0.3567 0.2177 0.065 Uiso 1 1 calc R
H45C H 0.7332 0.4051 0.2997 0.065 Uiso 1 1 calc R
C46 C 0.5260(4) 0.2902(3) 0.3211(3) 0.0363(11) Uani 1 1 d .
H46A H 0.4640 0.2994 0.2953 0.054 Uiso 1 1 calc R
H46B H 0.5564 0.3355 0.3674 0.054 Uiso 1 1 calc R
H46C H 0.4951 0.2459 0.3309 0.054 Uiso 1 1 calc R
C47 C 0.5672(4) 0.2010(3) 0.1689(2) 0.0382(11) Uani 1 1 d .
H47A H 0.5354 0.1511 0.1687 0.057 Uiso 1 1 calc R
H47B H 0.6212 0.1954 0.1327 0.057 Uiso 1 1 calc R
H47C H 0.5039 0.2202 0.1566 0.057 Uiso 1 1 calc R
C48 C 0.7639(4) 0.0204(3) 0.4245(3) 0.0359(10) Uani 1 1 d .
H48A H 0.7046 -0.0200 0.3858 0.054 Uiso 1 1 calc R
H48B H 0.7301 0.0405 0.4699 0.054 Uiso 1 1 calc R
H48C H 0.8280 -0.0008 0.4320 0.054 Uiso 1 1 calc R
C49 C 0.9051(4) 0.0581(3) 0.3182(3) 0.0479(13) Uani 1 1 d .
H49A H 0.9363 0.0964 0.3005 0.072 Uiso 1 1 calc R
H49B H 0.8534 0.0133 0.2785 0.072 Uiso 1 1 calc R
H49C H 0.9690 0.0426 0.3353 0.072 Uiso 1 1 calc R
C50 C 0.9355(4) 0.1672(3) 0.4777(3) 0.0480(13) Uani 1 1 d .
H50A H 0.9788 0.1369 0.4914 0.072 Uiso 1 1 calc R
H50B H 0.8984 0.1960 0.5191 0.072 Uiso 1 1 calc R
H50C H 0.9888 0.2030 0.4644 0.072 Uiso 1 1 calc R
C51 C 0.6133(4) 0.0139(3) 0.1883(3) 0.0505(14) Uani 1 1 d .
H51A H 0.5555 -0.0317 0.1539 0.076 Uiso 1 1 calc R
H51B H 0.6860 0.0000 0.1944 0.076 Uiso 1 1 calc R
H51C H 0.6269 0.0526 0.1694 0.076 Uiso 1 1 calc R
C52 C 0.5036(4) -0.0332(3) 0.2986(3) 0.0505(14) Uani 1 1 d .
H52A H 0.4621 -0.0192 0.3413 0.076 Uiso 1 1 calc R
H52B H 0.5696 -0.0519 0.3079 0.076 Uiso 1 1 calc R
H52C H 0.4511 -0.0735 0.2558 0.076 Uiso 1 1 calc R
C53 C 0.4149(4) 0.0731(3) 0.2583(2) 0.0340(10) Uani 1 1 d .
H53A H 0.3668 0.0269 0.2180 0.051 Uiso 1 1 calc R
H53B H 0.4295 0.1153 0.2439 0.051 Uiso 1 1 calc R
H53C H 0.3744 0.0868 0.3014 0.051 Uiso 1 1 calc R
C54 C 0.4978(4) 0.7472(2) 0.0682(3) 0.0371(11) Uani 1 1 d .
H54A H 0.4374 0.7750 0.0848 0.056 Uiso 1 1 calc R
H54B H 0.5233 0.7520 0.0247 0.056 Uiso 1 1 calc R
H54C H 0.5638 0.7687 0.1071 0.056 Uiso 1 1 calc R
C55 C 0.3746(4) 0.6465(3) 0.1310(2) 0.0403(11) Uani 1 1 d .
H55A H 0.3302 0.6857 0.1466 0.061 Uiso 1 1 calc R
H55B H 0.4377 0.6596 0.1698 0.061 Uiso 1 1 calc R
H55C H 0.3234 0.5967 0.1210 0.061 Uiso 1 1 calc R
C56 C 0.3017(4) 0.6104(3) -0.0232(2) 0.0362(10) Uani 1 1 d .
H56A H 0.2618 0.5575 -0.0345 0.054 Uiso 1 1 calc R
H56B H 0.3237 0.6137 -0.0680 0.054 Uiso 1 1 calc R
H56C H 0.2498 0.6440 -0.0021 0.054 Uiso 1 1 calc R
C57 C 0.5732(4) 0.6544(3) -0.1101(2) 0.0383(11) Uani 1 1 d .
H57A H 0.5836 0.6487 -0.1596 0.057 Uiso 1 1 calc R
H57B H 0.6364 0.6956 -0.0751 0.057 Uiso 1 1 calc R
H57C H 0.4989 0.6672 -0.0984 0.057 Uiso 1 1 calc R
C58 C 0.7122(4) 0.5417(3) -0.1462(2) 0.0368(11) Uani 1 1 d .
H58A H 0.7228 0.4929 -0.1487 0.055 Uiso 1 1 calc R
H58B H 0.7791 0.5831 -0.1159 0.055 Uiso 1 1 calc R
H58C H 0.7052 0.5389 -0.1955 0.055 Uiso 1 1 calc R
C59 C 0.4541(4) 0.4876(3) -0.1770(2) 0.0394(11) Uani 1 1 d .
H59A H 0.3801 0.5010 -0.1656 0.059 Uiso 1 1 calc R
H59B H 0.4509 0.4371 -0.1785 0.059 Uiso 1 1 calc R
H59C H 0.4688 0.4865 -0.2246 0.059 Uiso 1 1 calc R
C90 C 0.0326(7) 0.8632(9) 0.3464(6) 0.173(6) Uani 1 1 d D
H90 H -0.0090 0.8705 0.3869 0.208 Uiso 1 1 calc R
C91 C 0.0269(6) 0.7970(6) 0.3009(6) 0.103(3) Uani 1 1 d D
H91 H -0.0195 0.7568 0.3094 0.124 Uiso 1 1 calc R
C92 C 0.0766(7) 0.7776(4) 0.2443(4) 0.085(3) Uani 1 1 d D
H92 H 0.0681 0.7253 0.2118 0.102 Uiso 1 1 calc R
C93 C 0.1458(7) 0.8373(7) 0.2317(4) 0.111(3) Uani 1 1 d D
H93 H 0.1868 0.8287 0.1908 0.134 Uiso 1 1 calc R
C94 C 0.1477(5) 0.9144(4) 0.2886(4) 0.0739(18) Uani 1 1 d D
H94 H 0.1907 0.9595 0.2867 0.089 Uiso 1 1 calc R
C95 C 0.0869(7) 0.9171(7) 0.3418(7) 0.137(5) Uani 1 1 d D
H95 H 0.0870 0.9660 0.3790 0.164 Uiso 1 1 calc R

loop_
_atom_site_aniso_label
_atom_site_aniso_U_11
_atom_site_aniso_U_22
_atom_site_aniso_U_33
_atom_site_aniso_U_23
_atom_site_aniso_U_13
_atom_site_aniso_U_12
K1 0.0704(8) 0.0468(6) 0.0253(5) 0.0060(5) -0.0032(5) 0.0358(6)
K2 0.0247(5) 0.0271(5) 0.0271(5) 0.0120(4) 0.0040(4) 0.0096(4)
K3 0.0348(5) 0.0422(6) 0.0311(5) 0.0207(4) 0.0104(4) 0.0211(4)
Ge1 0.0202(2) 0.0232(2) 0.0240(2) 0.00753(18) 0.00468(17) 0.00672(17)
Ge2 0.0185(2) 0.0243(2) 0.0248(2) 0.00965(18) 0.00466(17) 0.00847(17)
Ge3 0.0170(2) 0.0278(2) 0.0242(2) 0.01357(19) -0.00026(16) 0.00522(17)
Si1 0.0233(6) 0.0232(6) 0.0247(6) 0.0092(5) 0.0014(5) 0.0054(5)
Si2 0.0242(6) 0.0294(6) 0.0277(6) 0.0138(5) 0.0016(5) 0.0057(5)
Si3 0.0221(6) 0.0312(6) 0.0417(7) 0.0210(6) 0.0089(5) 0.0112(5)
Si4 0.0231(6) 0.0255(6) 0.0321(6) 0.0070(5) 0.0020(5) 0.0074(5)
Si5 0.0205(6) 0.0296(6) 0.0333(6) 0.0145(5) 0.0014(5) 0.0078(5)
Si6 0.0213(6) 0.0348(7) 0.0262(6) 0.0172(5) -0.0003(5) 0.0044(5)
O1 0.0243(16) 0.061(2) 0.0425(19) 0.0058(17) 0.0011(15) 0.0132(15)
O2 0.0284(16) 0.0332(17) 0.056(2) 0.0205(16) -0.0066(15) 0.0049(13)
O3 0.0457(19) 0.0436(19) 0.0303(17) 0.0214(15) 0.0060(14) 0.0091(15)
O4 0.0363(18) 0.0357(18) 0.0458(19) 0.0171(15) 0.0135(15) 0.0137(14)
O5 0.0397(18) 0.0332(17) 0.0479(19) 0.0228(16) -0.0040(15) 0.0039(14)
O6 0.0300(17) 0.071(2) 0.0302(17) 0.0226(17) -0.0030(14) -0.0044(16)
O7 0.286(8) 0.028(2) 0.148(5) 0.005(3) -0.183(6) 0.013(3)
O8 0.062(2) 0.0367(18) 0.0307(17) 0.0152(15) 0.0104(16) 0.0209(16)
O9 0.107(3) 0.0353(19) 0.0265(17) 0.0125(15) -0.0028(19) 0.022(2)
O10 0.0402(19) 0.049(2) 0.062(2) 0.0318(18) -0.0140(17) 0.0020(16)
O11 0.053(2) 0.040(2) 0.054(2) 0.0190(17) -0.0147(17) 0.0120(17)
O12 0.0315(17) 0.047(2) 0.062(2) 0.0341(18) -0.0114(16) -0.0021(15)
O13 0.0287(16) 0.0339(17) 0.0373(17) 0.0180(14) 0.0077(13) 0.0178(13)
O14 0.0300(16) 0.0439(19) 0.0350(17) 0.0192(15) -0.0005(13) 0.0104(14)
O15 0.0415(18) 0.0324(17) 0.0336(17) 0.0129(14) -0.0020(14) 0.0005(14)
O16 0.0426(18) 0.0296(16) 0.0313(16) 0.0132(13) 0.0125(14) 0.0186(14)
O17 0.0330(16) 0.0412(18) 0.0275(15) 0.0189(14) 0.0059(13) 0.0162(14)
O18 0.0224(14) 0.0298(16) 0.0332(16) 0.0122(13) 0.0031(12) 0.0051(12)
C6 0.025(3) 0.068(4) 0.059(3) -0.001(3) -0.003(2) 0.024(3)
C7 0.039(3) 0.030(3) 0.083(4) 0.000(3) -0.026(3) 0.016(2)
C8 0.034(3) 0.062(4) 0.109(5) 0.064(4) 0.002(3) 0.014(3)
C9 0.043(3) 0.103(5) 0.063(4) 0.071(4) -0.004(3) 0.004(3)
C10 0.090(5) 0.056(4) 0.029(3) 0.020(3) 0.017(3) -0.001(3)
C11 0.069(4) 0.033(3) 0.049(3) 0.012(2) 0.039(3) 0.018(3)
C12 0.038(3) 0.035(3) 0.057(3) 0.005(2) 0.003(2) 0.019(2)
C13 0.046(3) 0.028(2) 0.062(3) 0.017(2) -0.009(3) 0.012(2)
C14 0.060(4) 0.048(3) 0.061(4) 0.039(3) -0.020(3) -0.012(3)
C15 0.050(3) 0.068(4) 0.044(3) 0.039(3) -0.014(2) -0.013(3)
C16 0.037(3) 0.097(5) 0.026(3) 0.021(3) 0.001(2) -0.001(3)
C17 0.031(3) 0.101(5) 0.032(3) 0.008(3) 0.012(2) 0.006(3)
C18 0.130(6) 0.031(3) 0.053(4) -0.003(3) -0.058(4) 0.019(3)
C19 0.105(5) 0.022(2) 0.027(3) 0.010(2) 0.009(3) 0.005(3)
C20 0.053(3) 0.031(3) 0.087(4) 0.020(3) 0.047(3) 0.013(2)
C21 0.029(3) 0.046(3) 0.089(4) 0.039(3) 0.023(3) 0.016(2)
C22 0.030(2) 0.063(3) 0.051(3) 0.037(3) 0.002(2) 0.009(2)
C23 0.248(11) 0.046(4) 0.098(6) 0.007(4) -0.131(7) 0.014(5)
C24 0.087(5) 0.036(3) 0.072(4) 0.012(3) -0.030(3) 0.012(3)
C25 0.056(4) 0.042(3) 0.085(4) 0.022(3) -0.017(3) -0.004(3)
C26 0.043(3) 0.050(3) 0.086(4) 0.025(3) 0.004(3) 0.007(3)
C27 0.047(3) 0.045(3) 0.054(3) 0.021(3) -0.002(2) 0.020(2)
C28 0.032(2) 0.042(3) 0.031(2) 0.008(2) -0.0030(19) 0.014(2)
C29 0.047(3) 0.069(4) 0.142(6) 0.071(5) -0.060(4) -0.028(3)
C30 0.032(2) 0.049(3) 0.062(3) 0.035(3) 0.012(2) 0.024(2)
C31 0.035(3) 0.061(3) 0.045(3) 0.031(3) 0.000(2) 0.021(2)
C32 0.033(3) 0.054(3) 0.030(2) 0.012(2) -0.007(2) 0.005(2)
C33 0.033(3) 0.052(3) 0.030(2) 0.009(2) 0.000(2) -0.003(2)
C34 0.063(3) 0.030(3) 0.029(2) 0.009(2) 0.009(2) 0.003(2)
C35 0.064(3) 0.026(2) 0.034(3) 0.013(2) 0.021(2) 0.019(2)
C36 0.042(3) 0.044(3) 0.052(3) 0.035(2) 0.027(2) 0.029(2)
C37 0.032(2) 0.054(3) 0.044(3) 0.038(2) 0.014(2) 0.023(2)
C38 0.030(2) 0.053(3) 0.026(2) 0.014(2) 0.0011(19) 0.016(2)
C39 0.023(2) 0.043(3) 0.035(2) 0.011(2) 0.0009(19) 0.0069(19)
C40 0.031(2) 0.022(2) 0.044(3) 0.008(2) 0.006(2) 0.0008(18)
C41 0.040(3) 0.025(2) 0.051(3) 0.016(2) 0.012(2) 0.011(2)
C42 0.041(3) 0.031(2) 0.040(3) 0.014(2) -0.008(2) 0.004(2)
C43 0.036(3) 0.032(2) 0.031(2) 0.011(2) 0.0036(19) 0.000(2)
C44 0.038(3) 0.031(2) 0.031(2) 0.007(2) 0.005(2) 0.013(2)
C45 0.045(3) 0.045(3) 0.047(3) 0.028(2) -0.004(2) 0.008(2)
C46 0.024(2) 0.037(3) 0.047(3) 0.015(2) 0.005(2) 0.0126(19)
C47 0.033(2) 0.047(3) 0.031(2) 0.018(2) -0.0015(19) -0.002(2)
C48 0.035(2) 0.035(3) 0.045(3) 0.023(2) 0.005(2) 0.012(2)
C49 0.047(3) 0.055(3) 0.064(3) 0.036(3) 0.030(3) 0.033(3)
C50 0.025(2) 0.051(3) 0.077(4) 0.038(3) -0.007(2) 0.007(2)
C51 0.039(3) 0.049(3) 0.038(3) -0.006(2) -0.002(2) 0.013(2)
C52 0.045(3) 0.027(3) 0.069(4) 0.014(2) -0.015(3) 0.004(2)
C53 0.026(2) 0.038(3) 0.037(2) 0.014(2) 0.0032(19) 0.0083(19)
C54 0.032(2) 0.034(3) 0.046(3) 0.017(2) -0.003(2) 0.014(2)
C55 0.036(3) 0.045(3) 0.041(3) 0.018(2) 0.010(2) 0.012(2)
C56 0.025(2) 0.043(3) 0.045(3) 0.022(2) 0.002(2) 0.012(2)
C57 0.034(3) 0.052(3) 0.039(3) 0.030(2) 0.001(2) 0.010(2)
C58 0.036(3) 0.049(3) 0.032(2) 0.021(2) 0.009(2) 0.015(2)
C59 0.033(2) 0.053(3) 0.031(2) 0.022(2) -0.003(2) 0.002(2)
C90 0.247(18) 0.201(16) 0.116(9) 0.075(12) 0.012(11) 0.135(14)
C91 0.052(4) 0.084(6) 0.186(11) 0.077(7) -0.004(6) 0.005(4)
C92 0.129(7) 0.046(4) 0.054(4) 0.001(3) -0.045(4) 0.018(4)
C93 0.099(6) 0.190(10) 0.058(5) 0.048(6) 0.000(4) 0.073(7)
C94 0.073(5) 0.078(5) 0.073(5) 0.042(4) 0.005(4) 0.006(4)
C95 0.087(7) 0.113(9) 0.182(12) 0.053(8) 0.017(7) -0.013(6)

loop_
_atom_type_symbol
_atom_type_description
_atom_type_scat_dispersion_real
_atom_type_scat_dispersion_imag
_atom_type_scat_source
C C 0.0033 0.0016 'International Tables Vol C Tables 4.2.6.8 and 6.1.1.4'
H H 0.0000 0.0000 'International Tables Vol C Tables 4.2.6.8 and 6.1.1.4'
O O 0.0106 0.0060 'International Tables Vol C Tables 4.2.6.8 and 6.1.1.4'
Si Si 0.0817 0.0704 'International Tables Vol C Tables 4.2.6.8 and 6.1.1.4'
K K 0.2009 0.2494 'International Tables Vol C Tables 4.2.6.8 and 6.1.1.4'
Ge Ge 0.1547 1.8001 'International Tables Vol C Tables 4.2.6.8 and 6.1.1.4'

loop_
_geom_angle_atom_site_label_1
_geom_angle_atom_site_label_2
_geom_angle_atom_site_label_3
_geom_angle
_geom_angle_site_symmetry_1
_geom_angle_site_symmetry_3
O12 K1 O9 135.93(11) . .
O12 K1 O10 109.56(10) . .
O9 K1 O10 54.87(10) . .
O12 K1 O8 106.89(10) . .
O9 K1 O8 57.82(10) . .
O10 K1 O8 110.83(11) . .
O12 K1 O7 54.86(11) . .
O9 K1 O7 111.42(15) . .
O10 K1 O7 145.0(2) . .
O8 K1 O7 56.89(12) . .
O12 K1 O11 56.19(9) . .
O9 K1 O11 103.13(11) . .
O10 K1 O11 54.87(9) . .
O8 K1 O11 135.16(10) . .
O7 K1 O11 107.98(14) . .
O12 K1 Ge1 109.59(8) . .
O9 K1 Ge1 110.09(8) . .
O10 K1 Ge1 86.96(9) . .
O8 K1 Ge1 130.55(7) . .
O7 K1 Ge1 126.77(19) . .
O11 K1 Ge1 93.26(8) . .
O18 K2 O14 118.31(9) . .
O18 K2 O13 59.34(8) . .
O14 K2 O13 59.14(9) . .
O18 K2 O15 145.39(9) . .
O14 K2 O15 57.03(9) . .
O13 K2 O15 107.88(9) . .
O18 K2 O16 111.74(9) . .
O14 K2 O16 113.22(9) . .
O13 K2 O16 142.15(8) . .
O15 K2 O16 56.52(9) . .
O18 K2 O17 56.81(8) . .
O14 K2 O17 146.74(9) . .
O13 K2 O17 108.54(9) . .
O15 K2 O17 106.47(9) . .
O16 K2 O17 55.37(9) . .
O18 K2 Ge2 86.66(7) . .
O14 K2 Ge2 91.56(7) . .
O13 K2 Ge2 84.34(6) . .
O15 K2 Ge2 125.97(7) . .
O16 K2 Ge2 133.38(6) . .
O17 K2 Ge2 119.24(6) . .
O5 K3 O1 118.65(11) . .
O5 K3 O6 59.82(11) . .
O1 K3 O6 59.29(11) . .
O5 K3 O3 114.48(10) . .
O1 K3 O3 113.33(10) . .
O6 K3 O3 149.25(9) . .
O5 K3 O4 57.76(9) . .
O1 K3 O4 150.59(10) . .
O6 K3 O4 112.79(10) . .
O3 K3 O4 57.22(9) . .
O5 K3 O2 144.70(9) . .
O1 K3 O2 56.77(10) . .
O6 K3 O2 108.74(10) . .
O3 K3 O2 56.56(10) . .
O4 K3 O2 107.50(10) . .
O5 K3 Ge3 82.72(7) . .
O1 K3 Ge3 95.28(7) . .
O6 K3 Ge3 81.46(7) . .
O3 K3 Ge3 129.10(7) . .
O4 K3 Ge3 112.11(7) . .
O2 K3 Ge3 130.88(7) . .
Si1 Ge1 Si2 92.52(5) . .
Si1 Ge1 Ge2 98.28(4) . .
Si2 Ge1 Ge2 98.75(4) . .
Si1 Ge1 K1 134.23(4) . .
Si2 Ge1 K1 99.65(4) . .
Ge2 Ge1 K1 122.72(3) . .
Si3 Ge2 Si4 95.47(5) . .
Si3 Ge2 Ge1 97.30(4) . .
Si4 Ge2 Ge1 98.73(4) . .
Si3 Ge2 K2 126.59(4) . .
Si4 Ge2 K2 115.68(4) . .
Ge1 Ge2 K2 117.62(3) . .
Si5 Ge3 Si6 91.19(5) . .
Si5 Ge3 Ge3 95.70(4) . 2_665
Si6 Ge3 Ge3 99.55(5) . 2_665
Si5 Ge3 K3 106.85(4) . .
Si6 Ge3 K3 132.54(4) . .
Ge3 Ge3 K3 120.99(4) 2_665 .
C42 Si1 C44 101.4(2) . .
C42 Si1 C43 103.5(2) . .
C44 Si1 C43 104.0(2) . .
C42 Si1 Ge1 115.34(15) . .
C44 Si1 Ge1 119.12(15) . .
C43 Si1 Ge1 111.65(14) . .
C47 Si2 C46 103.7(2) . .
C47 Si2 C45 102.8(2) . .
C46 Si2 C45 103.3(2) . .
C47 Si2 Ge1 111.99(16) . .
C46 Si2 Ge1 117.43(15) . .
C45 Si2 Ge1 115.93(16) . .
C50 Si3 C49 104.8(2) . .
C50 Si3 C48 100.5(2) . .
C49 Si3 C48 104.7(2) . .
C50 Si3 Ge2 111.57(16) . .
C49 Si3 Ge2 117.11(16) . .
C48 Si3 Ge2 116.38(14) . .
C53 Si4 C52 100.3(2) . .
C53 Si4 C51 103.9(2) . .
C52 Si4 C51 103.9(2) . .
C53 Si4 Ge2 111.23(15) . .
C52 Si4 Ge2 117.31(17) . .
C51 Si4 Ge2 117.94(16) . .
C55 Si5 C56 102.4(2) . .
C55 Si5 C54 102.3(2) . .
C56 Si5 C54 104.8(2) . .
C55 Si5 Ge3 111.44(16) . .
C56 Si5 Ge3 118.29(15) . .
C54 Si5 Ge3 115.65(14) . .
C59 Si6 C57 104.5(2) . .
C59 Si6 C58 103.8(2) . .
C57 Si6 C58 100.2(2) . .
C59 Si6 Ge3 116.48(15) . .
C57 Si6 Ge3 116.47(15) . .
C58 Si6 Ge3 113.43(14) . .
C6 O1 C17 112.4(4) . .
C6 O1 K3 120.8(3) . .
C17 O1 K3 115.6(3) . .
C8 O2 C7 112.1(4) . .
C8 O2 K3 109.7(3) . .
C7 O2 K3 110.2(3) . .
C10 O3 C9 112.5(4) . .
C10 O3 K3 119.6(3) . .
C9 O3 K3 120.4(3) . .
C11 O4 C12 113.4(4) . .
C11 O4 K3 108.4(2) . .
C12 O4 K3 109.8(3) . .
C14 O5 C13 112.8(4) . .
C14 O5 K3 118.6(3) . .
C13 O5 K3 122.3(3) . .
C16 O6 C15 111.4(4) . .
C16 O6 K3 104.3(3) . .
C15 O6 K3 104.8(3) . .
C29 O7 C18 126.7(5) . .
C29 O7 K1 119.6(4) . .
C18 O7 K1 111.8(3) . .
C19 O8 C20 113.4(4) . .
C19 O8 K1 117.7(3) . .
C20 O8 K1 113.9(3) . .
C21 O9 C22 116.3(4) . .
C21 O9 K1 116.3(3) . .
C22 O9 K1 110.9(3) . .
C23 O10 C24 122.1(5) . .
C23 O10 K1 116.4(5) . .
C24 O10 K1 120.5(3) . .
C26 O11 C25 111.0(4) . .
C26 O11 K1 100.3(3) . .
C25 O11 K1 102.7(3) . .
C27 O12 C28 114.0(3) . .
C27 O12 K1 122.1(3) . .
C28 O12 K1 123.6(3) . .
C41 O13 C30 110.5(3) . .
C41 O13 K2 104.5(2) . .
C30 O13 K2 106.7(2) . .
C31 O14 C32 112.0(3) . .
C31 O14 K2 118.8(2) . .
C32 O14 K2 122.5(3) . .
C34 O15 C33 113.2(4) . .
C34 O15 K2 115.7(2) . .
C33 O15 K2 107.1(3) . .
C36 O16 C35 110.9(3) . .
C36 O16 K2 120.7(2) . .
C35 O16 K2 117.0(2) . .
C38 O17 C37 112.5(3) . .
C38 O17 K2 106.6(2) . .
C37 O17 K2 110.1(2) . .
C39 O18 C40 111.8(3) . .
C39 O18 K2 123.5(2) . .
C40 O18 K2 119.0(2) . .
O1 C6 C7 108.4(4) . .
O2 C7 C6 108.3(4) . .
O2 C8 C9 108.9(4) . .
O3 C9 C8 109.5(4) . .
O3 C10 C11 109.1(4) . .
O4 C11 C10 107.2(4) . .
O4 C12 C13 108.4(4) . .
O5 C13 C12 107.6(4) . .
O5 C14 C15 107.9(4) . .
O6 C15 C14 108.1(4) . .
O6 C16 C17 107.4(4) . .
O1 C17 C16 108.2(4) . .
O7 C18 C19 109.6(6) . .
O8 C19 C18 108.9(4) . .
O8 C20 C21 109.2(4) . .
O9 C21 C20 108.7(4) . .
O9 C22 C23 114.4(4) . .
O10 C23 C22 119.7(7) . .
C25 C24 O10 112.3(5) . .
C24 C25 O11 113.0(5) . .
O11 C26 C27 111.8(5) . .
O12 C27 C26 111.0(4) . .
O12 C28 C29 111.4(4) . .
O7 C29 C28 127.0(5) . .
O13 C30 C31 108.5(4) . .
O14 C31 C30 109.4(4) . .
O14 C32 C33 108.5(4) . .
O15 C33 C32 107.8(4) . .
O15 C34 C35 108.7(4) . .
O16 C35 C34 108.8(4) . .
O16 C36 C37 109.0(3) . .
O17 C37 C36 108.5(3) . .
O17 C38 C39 108.9(3) . .
O18 C39 C38 109.1(3) . .
O18 C40 C41 108.6(3) . .
O13 C41 C40 108.8(3) . .
C95 C90 C91 123.0(15) . .
C90 C91 C92 126.4(10) . .
C91 C92 C93 116.9(8) . .
C92 C93 C94 113.1(7) . .
C95 C94 C93 116.5(8) . .
C90 C95 C94 124.2(15) . .

loop_
_geom_bond_atom_site_label_1
_geom_bond_atom_site_label_2
_geom_bond_distance
_geom_bond_site_symmetry_2
K1 O12 2.840(3) .
K1 O9 2.858(4) .
K1 O10 2.948(4) .
K1 O8 2.956(3) .
K1 O7 2.964(4) .
K1 O11 3.083(4) .
K1 Ge1 3.5223(17) .
K2 O18 2.808(3) .
K2 O14 2.812(3) .
K2 O13 2.894(3) .
K2 O15 2.935(3) .
K2 O16 2.981(3) .
K2 O17 3.030(3) .
K2 Ge2 3.4968(16) .
K3 O5 2.773(3) .
K3 O1 2.860(3) .
K3 O6 2.860(3) .
K3 O3 2.888(3) .
K3 O4 2.918(3) .
K3 O2 2.996(3) .
K3 Ge3 3.6090(19) .
Ge1 Si1 2.4017(17) .
Ge1 Si2 2.4062(13) .
Ge1 Ge2 2.5805(9) .
Ge2 Si3 2.4049(13) .
Ge2 Si4 2.4057(18) .
Ge3 Si5 2.3991(14) .
Ge3 Si6 2.4190(12) .
Ge3 Ge3 2.5899(13) 2_665
Si1 C42 1.882(4) .
Si1 C44 1.900(4) .
Si1 C43 1.906(4) .
Si2 C47 1.892(4) .
Si2 C46 1.893(4) .
Si2 C45 1.906(5) .
Si3 C50 1.898(5) .
Si3 C49 1.905(5) .
Si3 C48 1.907(4) .
Si4 C53 1.896(4) .
Si4 C52 1.903(5) .
Si4 C51 1.909(5) .
Si5 C55 1.892(5) .
Si5 C56 1.904(4) .
Si5 C54 1.908(5) .
Si6 C59 1.887(4) .
Si6 C57 1.897(5) .
Si6 C58 1.909(4) .
O1 C6 1.416(6) .
O1 C17 1.430(7) .
O2 C8 1.390(6) .
O2 C7 1.432(6) .
O3 C10 1.400(6) .
O3 C9 1.414(6) .
O4 C11 1.415(5) .
O4 C12 1.420(5) .
O5 C14 1.412(6) .
O5 C13 1.422(6) .
O6 C16 1.411(6) .
O6 C15 1.420(6) .
O7 C29 1.143(6) .
O7 C18 1.402(7) .
O8 C19 1.410(6) .
O8 C20 1.433(6) .
O9 C21 1.392(5) .
O9 C22 1.396(6) .
O10 C23 1.281(7) .
O10 C24 1.412(6) .
O11 C26 1.371(6) .
O11 C25 1.423(6) .
O12 C27 1.391(6) .
O12 C28 1.411(5) .
O13 C41 1.427(5) .
O13 C30 1.429(5) .
O14 C31 1.410(5) .
O14 C32 1.412(5) .
O15 C34 1.411(5) .
O15 C33 1.426(6) .
O16 C36 1.429(5) .
O16 C35 1.436(5) .
O17 C38 1.414(5) .
O17 C37 1.414(5) .
O18 C39 1.419(5) .
O18 C40 1.422(5) .
C6 C7 1.463(8) .
C8 C9 1.481(8) .
C10 C11 1.507(8) .
C12 C13 1.479(7) .
C14 C15 1.494(8) .
C16 C17 1.483(8) .
C18 C19 1.483(9) .
C20 C21 1.482(8) .
C22 C23 1.396(8) .
C24 C25 1.404(8) .
C26 C27 1.497(7) .
C28 C29 1.437(7) .
C30 C31 1.485(7) .
C32 C33 1.484(7) .
C34 C35 1.484(7) .
C36 C37 1.490(7) .
C38 C39 1.484(6) .
C40 C41 1.495(6) .
C90 C95 1.168(13) .
C90 C91 1.236(14) .
C91 C92 1.263(12) .
C92 C93 1.415(12) .
C93 C94 1.479(11) .
C94 C95 1.309(13) .

loop_
_geom_torsion_atom_site_label_1
_geom_torsion_atom_site_label_2
_geom_torsion_atom_site_label_3
_geom_torsion_atom_site_label_4
_geom_torsion
_geom_torsion_site_symmetry_1
_geom_torsion_site_symmetry_4
O12 K1 Ge1 Si1 -94.09(9) . .
O9 K1 Ge1 Si1 66.33(10) . .
O10 K1 Ge1 Si1 15.61(8) . .
O8 K1 Ge1 Si1 130.65(11) . .
O7 K1 Ge1 Si1 -154.30(12) . .
O11 K1 Ge1 Si1 -38.93(8) . .
O12 K1 Ge1 Si2 9.08(8) . .
O9 K1 Ge1 Si2 169.50(9) . .
O10 K1 Ge1 Si2 118.77(7) . .
O8 K1 Ge1 Si2 -126.19(10) . .
O7 K1 Ge1 Si2 -51.14(12) . .
O11 K1 Ge1 Si2 64.24(8) . .
O12 K1 Ge1 Ge2 116.10(8) . .
O9 K1 Ge1 Ge2 -83.48(9) . .
O10 K1 Ge1 Ge2 -134.20(7) . .
O8 K1 Ge1 Ge2 -19.17(11) . .
O7 K1 Ge1 Ge2 55.88(12) . .
O11 K1 Ge1 Ge2 171.26(6) . .
Si1 Ge1 Ge2 Si3 -95.97(5) . .
Si2 Ge1 Ge2 Si3 170.17(4) . .
K1 Ge1 Ge2 Si3 62.67(5) . .
Si1 Ge1 Ge2 Si4 167.31(4) . .
Si2 Ge1 Ge2 Si4 73.45(5) . .
K1 Ge1 Ge2 Si4 -34.04(4) . .
Si1 Ge1 Ge2 K2 42.20(4) . .
Si2 Ge1 Ge2 K2 -51.66(5) . .
K1 Ge1 Ge2 K2 -159.15(3) . .
O18 K2 Ge2 Si3 -104.43(8) . .
O14 K2 Ge2 Si3 13.84(8) . .
O13 K2 Ge2 Si3 -44.94(8) . .
O15 K2 Ge2 Si3 63.08(9) . .
O16 K2 Ge2 Si3 138.48(9) . .
O17 K2 Ge2 Si3 -153.04(7) . .
O18 K2 Ge2 Si4 14.82(7) . .
O14 K2 Ge2 Si4 133.09(7) . .
O13 K2 Ge2 Si4 74.32(7) . .
O15 K2 Ge2 Si4 -177.67(8) . .
O16 K2 Ge2 Si4 -102.26(10) . .
O17 K2 Ge2 Si4 -33.79(8) . .
O18 K2 Ge2 Ge1 131.03(6) . .
O14 K2 Ge2 Ge1 -110.70(7) . .
O13 K2 Ge2 Ge1 -169.47(6) . .
O15 K2 Ge2 Ge1 -61.46(8) . .
O16 K2 Ge2 Ge1 13.95(9) . .
O17 K2 Ge2 Ge1 82.42(8) . .
O5 K3 Ge3 Si5 -38.02(8) . .
O1 K3 Ge3 Si5 -156.29(8) . .
O6 K3 Ge3 Si5 -98.46(9) . .
O3 K3 Ge3 Si5 77.73(10) . .
O4 K3 Ge3 Si5 12.75(8) . .
O2 K3 Ge3 Si5 154.10(9) . .
O5 K3 Ge3 Si6 69.89(9) . .
O1 K3 Ge3 Si6 -48.38(9) . .
O6 K3 Ge3 Si6 9.45(9) . .
O3 K3 Ge3 Si6 -174.36(9) . .
O4 K3 Ge3 Si6 120.66(8) . .
O2 K3 Ge3 Si6 -97.99(10) . .
O5 K3 Ge3 Ge3 -145.65(7) . 2_665
O1 K3 Ge3 Ge3 96.08(9) . 2_665
O6 K3 Ge3 Ge3 153.90(8) . 2_665
O3 K3 Ge3 Ge3 -29.90(10) . 2_665
O4 K3 Ge3 Ge3 -94.88(8) . 2_665
O2 K3 Ge3 Ge3 46.46(10) . 2_665
Si2 Ge1 Si1 C42 158.08(18) . .
Ge2 Ge1 Si1 C42 58.85(18) . .
K1 Ge1 Si1 C42 -95.84(18) . .
Si2 Ge1 Si1 C44 37.13(17) . .
Ge2 Ge1 Si1 C44 -62.09(17) . .
K1 Ge1 Si1 C44 143.22(16) . .
Si2 Ge1 Si1 C43 -84.12(17) . .
Ge2 Ge1 Si1 C43 176.65(16) . .
K1 Ge1 Si1 C43 21.96(17) . .
Si1 Ge1 Si2 C47 164.97(15) . .
Ge2 Ge1 Si2 C47 -96.25(16) . .
K1 Ge1 Si2 C47 29.27(16) . .
Si1 Ge1 Si2 C46 -75.27(17) . .
Ge2 Ge1 Si2 C46 23.51(16) . .
K1 Ge1 Si2 C46 149.03(16) . .
Si1 Ge1 Si2 C45 47.40(18) . .
Ge2 Ge1 Si2 C45 146.18(18) . .
K1 Ge1 Si2 C45 -88.30(18) . .
Si4 Ge2 Si3 C50 -175.60(18) . .
Ge1 Ge2 Si3 C50 84.84(18) . .
K2 Ge2 Si3 C50 -47.78(18) . .
Si4 Ge2 Si3 C49 63.7(2) . .
Ge1 Ge2 Si3 C49 -35.8(2) . .
K2 Ge2 Si3 C49 -168.47(19) . .
Si4 Ge2 Si3 C48 -61.13(17) . .
Ge1 Ge2 Si3 C48 -160.69(17) . .
K2 Ge2 Si3 C48 66.70(18) . .
Si3 Ge2 Si4 C53 168.91(15) . .
Ge1 Ge2 Si4 C53 -92.82(15) . .
K2 Ge2 Si4 C53 33.64(16) . .
Si3 Ge2 Si4 C52 54.30(19) . .
Ge1 Ge2 Si4 C52 152.57(19) . .
K2 Ge2 Si4 C52 -80.97(19) . .
Si3 Ge2 Si4 C51 -71.2(2) . .
Ge1 Ge2 Si4 C51 27.1(2) . .
K2 Ge2 Si4 C51 153.6(2) . .
Si6 Ge3 Si5 C55 167.35(16) . .
Ge3 Ge3 Si5 C55 67.63(17) 2_665 .
K3 Ge3 Si5 C55 -57.18(17) . .
Si6 Ge3 Si5 C56 49.04(17) . .
Ge3 Ge3 Si5 C56 -50.68(17) 2_665 .
K3 Ge3 Si5 C56 -175.48(16) . .
Si6 Ge3 Si5 C54 -76.39(17) . .
Ge3 Ge3 Si5 C54 -176.11(16) 2_665 .
K3 Ge3 Si5 C54 59.09(17) . .
Si5 Ge3 Si6 C59 -83.16(18) . .
Ge3 Ge3 Si6 C59 12.82(18) 2_665 .
K3 Ge3 Si6 C59 162.46(18) . .
Si5 Ge3 Si6 C57 40.96(17) . .
Ge3 Ge3 Si6 C57 136.94(16) 2_665 .
K3 Ge3 Si6 C57 -73.42(17) . .
Si5 Ge3 Si6 C58 156.49(17) . .
Ge3 Ge3 Si6 C58 -107.53(17) 2_665 .
K3 Ge3 Si6 C58 42.12(18) . .
O5 K3 O1 C6 130.7(3) . .
O6 K3 O1 C6 138.5(4) . .
O3 K3 O1 C6 -7.9(4) . .
O4 K3 O1 C6 56.3(4) . .
O2 K3 O1 C6 -8.2(3) . .
Ge3 K3 O1 C6 -144.7(3) . .
O5 K3 O1 C17 -10.3(3) . .
O6 K3 O1 C17 -2.6(3) . .
O3 K3 O1 C17 -148.9(3) . .
O4 K3 O1 C17 -84.7(4) . .
O2 K3 O1 C17 -149.3(3) . .
Ge3 K3 O1 C17 74.3(3) . .
O5 K3 O2 C8 116.1(3) . .
O1 K3 O2 C8 -150.1(4) . .
O6 K3 O2 C8 -180.0(3) . .
O3 K3 O2 C8 30.3(3) . .
O4 K3 O2 C8 57.6(3) . .
Ge3 K3 O2 C8 -85.0(3) . .
O5 K3 O2 C7 -119.9(3) . .
O1 K3 O2 C7 -26.1(3) . .
O6 K3 O2 C7 -56.0(3) . .
O3 K3 O2 C7 154.3(3) . .
O4 K3 O2 C7 -178.4(3) . .
Ge3 K3 O2 C7 39.0(3) . .
O5 K3 O3 C10 9.9(4) . .
O1 K3 O3 C10 150.3(3) . .
O6 K3 O3 C10 81.5(4) . .
O4 K3 O3 C10 2.0(3) . .
O2 K3 O3 C10 150.6(4) . .
Ge3 K3 O3 C10 -91.1(4) . .
O5 K3 O3 C9 -137.7(3) . .
O1 K3 O3 C9 2.6(4) . .
O6 K3 O3 C9 -66.1(4) . .
O4 K3 O3 C9 -145.6(4) . .
O2 K3 O3 C9 3.0(3) . .
Ge3 K3 O3 C9 121.3(3) . .
O5 K3 O4 C11 153.4(3) . .
O1 K3 O4 C11 -114.6(3) . .
O6 K3 O4 C11 177.9(3) . .
O3 K3 O4 C11 -35.2(3) . .
O2 K3 O4 C11 -62.2(3) . .
Ge3 K3 O4 C11 88.1(3) . .
O5 K3 O4 C12 29.0(3) . .
O1 K3 O4 C12 121.0(3) . .
O6 K3 O4 C12 53.5(3) . .
O3 K3 O4 C12 -159.5(3) . .
O2 K3 O4 C12 173.4(3) . .
Ge3 K3 O4 C12 -36.3(3) . .
O1 K3 O5 C14 8.5(3) . .
O6 K3 O5 C14 0.8(3) . .
O3 K3 O5 C14 146.6(3) . .
O4 K3 O5 C14 154.5(3) . .
O2 K3 O5 C14 80.5(3) . .
Ge3 K3 O5 C14 -83.5(3) . .
O1 K3 O5 C13 -141.7(3) . .
O6 K3 O5 C13 -149.4(3) . .
O3 K3 O5 C13 -3.6(3) . .
O4 K3 O5 C13 4.3(3) . .
O2 K3 O5 C13 -69.7(4) . .
Ge3 K3 O5 C13 126.2(3) . .
O5 K3 O6 C16 -151.3(3) . .
O1 K3 O6 C16 36.6(3) . .
O3 K3 O6 C16 121.0(3) . .
O4 K3 O6 C16 -175.3(3) . .
O2 K3 O6 C16 65.6(3) . .
Ge3 K3 O6 C16 -64.8(3) . .
O5 K3 O6 C15 -34.1(3) . .
O1 K3 O6 C15 153.8(3) . .
O3 K3 O6 C15 -121.8(3) . .
O4 K3 O6 C15 -58.1(3) . .
O2 K3 O6 C15 -177.2(3) . .
Ge3 K3 O6 C15 52.4(3) . .
O12 K1 O7 C29 -16.3(7) . .
O9 K1 O7 C29 -148.2(8) . .
O10 K1 O7 C29 -89.4(9) . .
O8 K1 O7 C29 -168.4(9) . .
O11 K1 O7 C29 -35.7(9) . .
Ge1 K1 O7 C29 72.8(9) . .
O12 K1 O7 C18 178.3(7) . .
O9 K1 O7 C18 46.4(7) . .
O10 K1 O7 C18 105.2(6) . .
O8 K1 O7 C18 26.3(5) . .
O11 K1 O7 C18 159.0(6) . .
Ge1 K1 O7 C18 -92.5(6) . .
O12 K1 O8 C19 -15.4(3) . .
O9 K1 O8 C19 -149.5(3) . .
O10 K1 O8 C19 -134.7(3) . .
O7 K1 O8 C19 8.3(4) . .
O11 K1 O8 C19 -74.1(3) . .
Ge1 K1 O8 C19 120.8(3) . .
O12 K1 O8 C20 121.0(3) . .
O9 K1 O8 C20 -13.1(3) . .
O10 K1 O8 C20 1.6(3) . .
O7 K1 O8 C20 144.6(4) . .
O11 K1 O8 C20 62.3(3) . .
Ge1 K1 O8 C20 -102.9(3) . .
O12 K1 O9 C21 -103.2(3) . .
O10 K1 O9 C21 174.7(4) . .
O8 K1 O9 C21 -22.2(3) . .
O7 K1 O9 C21 -42.1(4) . .
O11 K1 O9 C21 -157.7(3) . .
Ge1 K1 O9 C21 103.8(3) . .
O12 K1 O9 C22 120.8(3) . .
O10 K1 O9 C22 38.8(3) . .
O8 K1 O9 C22 -158.2(3) . .
O7 K1 O9 C22 -178.1(3) . .
O11 K1 O9 C22 66.3(3) . .
Ge1 K1 O9 C22 -32.2(3) . .
O12 K1 O10 C23 -160.1(6) . .
O9 K1 O10 C23 -27.1(6) . .
O8 K1 O10 C23 -42.4(6) . .
O7 K1 O10 C23 -104.0(6) . .
O11 K1 O10 C23 -173.7(6) . .
Ge1 K1 O10 C23 90.2(6) . .
O12 K1 O10 C24 31.1(4) . .
O9 K1 O10 C24 164.1(4) . .
O8 K1 O10 C24 148.8(4) . .
O7 K1 O10 C24 87.2(5) . .
O11 K1 O10 C24 17.5(4) . .
Ge1 K1 O10 C24 -78.7(4) . .
O12 K1 O11 C26 41.3(3) . .
O9 K1 O11 C26 178.4(3) . .
O10 K1 O11 C26 -154.1(4) . .
O8 K1 O11 C26 121.1(3) . .
O7 K1 O11 C26 60.3(4) . .
Ge1 K1 O11 C26 -70.1(3) . .
O12 K1 O11 C25 155.8(4) . .
O9 K1 O11 C25 -67.2(3) . .
O10 K1 O11 C25 -39.6(3) . .
O8 K1 O11 C25 -124.4(3) . .
O7 K1 O11 C25 174.8(4) . .
Ge1 K1 O11 C25 44.4(3) . .
O9 K1 O12 C27 -89.4(4) . .
O10 K1 O12 C27 -30.2(4) . .
O8 K1 O12 C27 -150.3(3) . .
O7 K1 O12 C27 -174.6(4) . .
O11 K1 O12 C27 -16.8(3) . .
Ge1 K1 O12 C27 63.7(4) . .
O9 K1 O12 C28 97.2(3) . .
O10 K1 O12 C28 156.5(3) . .
O8 K1 O12 C28 36.3(3) . .
O7 K1 O12 C28 12.1(4) . .
O11 K1 O12 C28 169.8(4) . .
Ge1 K1 O12 C28 -109.7(3) . .
O18 K2 O13 C41 35.3(2) . .
O14 K2 O13 C41 -149.4(3) . .
O15 K2 O13 C41 179.8(2) . .
O16 K2 O13 C41 121.8(2) . .
O17 K2 O13 C41 64.9(2) . .
Ge2 K2 O13 C41 -54.1(2) . .
O18 K2 O13 C30 152.4(3) . .
O14 K2 O13 C30 -32.3(3) . .
O15 K2 O13 C30 -63.1(3) . .
O16 K2 O13 C30 -121.1(3) . .
O17 K2 O13 C30 -178.1(3) . .
Ge2 K2 O13 C30 62.9(3) . .
O18 K2 O14 C31 4.4(3) . .
O13 K2 O14 C31 -0.2(3) . .
O15 K2 O14 C31 144.3(3) . .
O16 K2 O14 C31 137.9(3) . .
O17 K2 O14 C31 76.1(3) . .
Ge2 K2 O14 C31 -82.7(3) . .
O18 K2 O14 C32 -144.7(3) . .
O13 K2 O14 C32 -149.3(3) . .
O15 K2 O14 C32 -4.8(3) . .
O16 K2 O14 C32 -11.2(3) . .
O17 K2 O14 C32 -72.9(4) . .
Ge2 K2 O14 C32 128.2(3) . .
O18 K2 O15 C34 -103.9(3) . .
O14 K2 O15 C34 163.0(3) . .
O13 K2 O15 C34 -165.4(3) . .
O16 K2 O15 C34 -24.0(3) . .
O17 K2 O15 C34 -49.1(3) . .
Ge2 K2 O15 C34 98.5(3) . .
O18 K2 O15 C33 128.9(3) . .
O14 K2 O15 C33 35.8(2) . .
O13 K2 O15 C33 67.4(3) . .
O16 K2 O15 C33 -151.2(3) . .
O17 K2 O15 C33 -176.3(2) . .
Ge2 K2 O15 C33 -28.7(3) . .
O18 K2 O16 C36 -8.1(3) . .
O14 K2 O16 C36 -144.7(3) . .
O13 K2 O16 C36 -75.7(3) . .
O15 K2 O16 C36 -151.1(3) . .
O17 K2 O16 C36 -0.7(2) . .
Ge2 K2 O16 C36 98.8(3) . .
O18 K2 O16 C35 132.1(3) . .
O14 K2 O16 C35 -4.5(3) . .
O13 K2 O16 C35 64.6(3) . .
O15 K2 O16 C35 -10.9(3) . .
O17 K2 O16 C35 139.6(3) . .
Ge2 K2 O16 C35 -121.0(3) . .
O18 K2 O17 C38 -32.7(2) . .
O14 K2 O17 C38 -124.8(3) . .
O13 K2 O17 C38 -63.1(2) . .
O15 K2 O17 C38 -179.0(2) . .
O16 K2 O17 C38 155.6(3) . .
Ge2 K2 O17 C38 30.8(3) . .
O18 K2 O17 C37 -154.9(3) . .
O14 K2 O17 C37 113.0(3) . .
O13 K2 O17 C37 174.6(2) . .
O15 K2 O17 C37 58.7(3) . .
O16 K2 O17 C37 33.3(2) . .
Ge2 K2 O17 C37 -91.4(2) . .
O14 K2 O18 C39 143.0(3) . .
O13 K2 O18 C39 147.5(3) . .
O15 K2 O18 C39 70.9(3) . .
O16 K2 O18 C39 8.8(3) . .
O17 K2 O18 C39 1.5(3) . .
Ge2 K2 O18 C39 -127.1(3) . .
O14 K2 O18 C40 -8.3(3) . .
O13 K2 O18 C40 -3.7(3) . .
O15 K2 O18 C40 -80.4(3) . .
O16 K2 O18 C40 -142.5(3) . .
O17 K2 O18 C40 -149.8(3) . .
Ge2 K2 O18 C40 81.7(3) . .
C17 O1 C6 C7 -176.9(4) . .
K3 O1 C6 C7 40.9(5) . .
C8 O2 C7 C6 -178.7(4) . .
K3 O2 C7 C6 58.7(4) . .
O1 C6 C7 O2 -66.5(5) . .
C7 O2 C8 C9 175.5(4) . .
K3 O2 C8 C9 -61.7(4) . .
C10 O3 C9 C8 176.4(4) . .
K3 O3 C9 C8 -33.9(5) . .
O2 C8 C9 O3 64.8(5) . .
C9 O3 C10 C11 179.2(4) . .
K3 O3 C10 C11 29.2(5) . .
C12 O4 C11 C10 -171.4(4) . .
K3 O4 C11 C10 66.5(4) . .
O3 C10 C11 O4 -64.6(5) . .
C11 O4 C12 C13 178.4(4) . .
K3 O4 C12 C13 -60.2(4) . .
C14 O5 C13 C12 172.9(4) . .
K3 O5 C13 C12 -35.3(5) . .
O4 C12 C13 O5 63.3(5) . .
C13 O5 C14 C15 -175.7(4) . .
K3 O5 C14 C15 31.4(5) . .
C16 O6 C15 C14 179.3(4) . .
K3 O6 C15 C14 67.1(4) . .
O5 C14 C15 O6 -68.3(5) . .
C15 O6 C16 C17 175.9(4) . .
K3 O6 C16 C17 -71.6(4) . .
C6 O1 C17 C16 -174.8(4) . .
K3 O1 C17 C16 -30.5(5) . .
O6 C16 C17 O1 71.2(5) . .
C29 O7 C18 C19 136.6(10) . .
K1 O7 C18 C19 -59.3(6) . .
C20 O8 C19 C18 -176.4(4) . .
K1 O8 C19 C18 -39.8(5) . .
O7 C18 C19 O8 66.9(6) . .
C19 O8 C20 C21 -176.9(4) . .
K1 O8 C20 C21 44.9(5) . .
C22 O9 C21 C20 -171.5(4) . .
K1 O9 C21 C20 55.0(4) . .
O8 C20 C21 O9 -66.5(5) . .
C21 O9 C22 C23 170.2(7) . .
K1 O9 C22 C23 -53.8(7) . .
C24 O10 C23 C22 -179.2(7) . .
K1 O10 C23 C22 12.1(12) . .
O9 C22 C23 O10 28.1(12) . .
C23 O10 C24 C25 -159.6(8) . .
K1 O10 C24 C25 8.6(7) . .
O10 C24 C25 O11 -55.8(8) . .
C26 O11 C25 C24 175.1(6) . .
K1 O11 C25 C24 68.7(6) . .
C25 O11 C26 C27 -176.5(5) . .
K1 O11 C26 C27 -68.5(5) . .
C28 O12 C27 C26 165.1(4) . .
K1 O12 C27 C26 -8.9(6) . .
O11 C26 C27 O12 58.0(6) . .
C27 O12 C28 C29 176.9(5) . .
K1 O12 C28 C29 -9.2(6) . .
C18 O7 C29 C28 -176.0(8) . .
K1 O7 C29 C28 21.0(14) . .
O12 C28 C29 O7 -8.7(12) . .
C41 O13 C30 C31 177.2(4) . .
K2 O13 C30 C31 64.2(4) . .
C32 O14 C31 C30 -175.9(4) . .
K2 O14 C31 C30 31.9(4) . .
O13 C30 C31 O14 -66.2(5) . .
C31 O14 C32 C33 -176.6(4) . .
K2 O14 C32 C33 -25.6(5) . .
C34 O15 C33 C32 165.2(4) . .
K2 O15 C33 C32 -66.1(4) . .
O14 C32 C33 O15 62.0(5) . .
C33 O15 C34 C35 -179.5(3) . .
K2 O15 C34 C35 56.5(4) . .
C36 O16 C35 C34 -173.7(3) . .
K2 O16 C35 C34 42.3(4) . .
O15 C34 C35 O16 -64.8(5) . .
C35 O16 C36 C37 -172.3(3) . .
K2 O16 C36 C37 -29.9(4) . .
C38 O17 C37 C36 176.1(3) . .
K2 O17 C37 C36 -65.1(3) . .
O16 C36 C37 O17 63.6(4) . .
C37 O17 C38 C39 -176.6(3) . .
K2 O17 C38 C39 62.7(3) . .
C40 O18 C39 C38 -178.2(3) . .
K2 O18 C39 C38 28.7(4) . .
O17 C38 C39 O18 -62.8(4) . .
C39 O18 C40 C41 178.1(3) . .
K2 O18 C40 C41 -27.5(4) . .
C30 O13 C41 C40 178.0(4) . .
K2 O13 C41 C40 -67.6(4) . .
O18 C40 C41 O13 66.2(4) . .
C95 C90 C91 C92 -0.02(5) . .
C90 C91 C92 C93 0.01(4) . .
C91 C92 C93 C94 -0.03(7) . .
C92 C93 C94 C95 0.06(10) . .
C91 C90 C95 C94 0.06(11) . .
C93 C94 C95 C90 -0.08(12) . .
